data_2213421
loop_
_publ_author_name
'Jia-Rong Zhou'
'Chun-Lin Ni'
'Lin-Liang Yu'

_publ_section_title
;
 Bis(benzyltriphenylphosphonium)
 bis(1,2-dicyanoethene-1,2-dithiolato)nickel(II)
;
_journal_coeditor_code KJ2051
_journal_issue 5
_journal_name_full 'Acta Crystallographica Section E'
_journal_page_first m1427
_journal_page_last m1429
_journal_paper_doi 10.1107/S1600536807018715
_journal_volume 63
_journal_year 2007
_chemical_formula_iupac '(C25 H22 P)2 [Ni (C4 N2 S2)2]'
_chemical_formula_moiety '2(C25 H22 P +), C8 N4 Ni S4 2-'
_chemical_formula_sum 'C58 H44 N4 Ni P2 S4'
_chemical_formula_weight 1045.86
_chemical_name_systematic
;Bis(benzyltripenylphosphinium)
 bis(1,2-dicyanoethene-1,2-dithiolato)nickel(II)
;
_space_group_IT_number 14
_symmetry_cell_setting monoclinic
_symmetry_space_group_name_Hall '-P 2yn'
_symmetry_space_group_name_H-M 'P 1 21/n 1'
_atom_sites_solution_hydrogens geom
_atom_sites_solution_primary direct
_atom_sites_solution_secondary difmap
_audit_creation_method SHELXL-97
_cell_angle_alpha 90.00
_cell_angle_beta 99.4430(10)
_cell_angle_gamma 90.00
_cell_formula_units_Z 2
_cell_length_a 9.3845(5)
_cell_length_b 14.6825(9)
_cell_length_c 18.8748(11)
_cell_measurement_reflns_used 6873
_cell_measurement_temperature 291(2)
_cell_measurement_theta_max 28.49
_cell_measurement_theta_min 2.29
_cell_volume 2565.5(3)
_computing_cell_refinement 'SAINT (Bruker, 2000)'
_computing_data_collection 'SMART (Bruker, 2000)'
_computing_data_reduction SAINT
_computing_molecular_graphics SHELXTL
_computing_publication_material SHELXTL
_computing_structure_refinement SHELXTL
_computing_structure_solution 'SHELXTL (Bruker, 2000)'
_diffrn_ambient_temperature 291(2)
_diffrn_measured_fraction_theta_full 0.998
_diffrn_measured_fraction_theta_max 0.998
_diffrn_measurement_device_type 'Bruker SMART APEX CCD area-detector'
_diffrn_measurement_method '\f and \w'
_diffrn_radiation_monochromator graphite
_diffrn_radiation_source 'fine-focus sealed tube'
_diffrn_radiation_type MoK\a
_diffrn_radiation_wavelength 0.71073
_diffrn_reflns_av_R_equivalents 0.0158
_diffrn_reflns_av_sigmaI/netI 0.0158
_diffrn_reflns_limit_h_max 11
_diffrn_reflns_limit_h_min -11
_diffrn_reflns_limit_k_max 16
_diffrn_reflns_limit_k_min -17
_diffrn_reflns_limit_l_max 22
_diffrn_reflns_limit_l_min -18
_diffrn_reflns_number 13425
_diffrn_reflns_theta_full 25.00
_diffrn_reflns_theta_max 25.00
_diffrn_reflns_theta_min 2.29
_diffrn_standards_decay_% 0
_diffrn_standards_number 0
_exptl_absorpt_coefficient_mu 0.646
_exptl_absorpt_correction_T_max 0.901
_exptl_absorpt_correction_T_min 0.766
_exptl_absorpt_correction_type multi-scan
_exptl_absorpt_process_details '(SADABS; Bruker, 2000)'
_exptl_crystal_colour Red
_exptl_crystal_density_diffrn 1.354
_exptl_crystal_density_method 'not measured'
_exptl_crystal_description block
_exptl_crystal_F_000 1084
_exptl_crystal_size_max 0.41
_exptl_crystal_size_mid 0.34
_exptl_crystal_size_min 0.15
_refine_diff_density_max 0.404
_refine_diff_density_min -0.355
_refine_ls_extinction_method none
_refine_ls_goodness_of_fit_ref 1.029
_refine_ls_hydrogen_treatment constr
_refine_ls_matrix_type full
_refine_ls_number_parameters 313
_refine_ls_number_reflns 4508
_refine_ls_number_restraints 175
_refine_ls_restrained_S_all 1.260
_refine_ls_R_factor_all 0.0434
_refine_ls_R_factor_gt 0.0379
_refine_ls_shift/su_max 0.001
_refine_ls_shift/su_mean 0.000
_refine_ls_structure_factor_coef Fsqd
_refine_ls_weighting_details 'calc w=1/[\s^2^(Fo^2^)+(0.06P)^2^+1.2P] where P=(Fo^2^+2Fc^2^)/3'
_refine_ls_weighting_scheme calc
_refine_ls_wR_factor_gt 0.1031
_refine_ls_wR_factor_ref 0.1068
_reflns_number_gt 3985
_reflns_number_total 4508
_reflns_threshold_expression I>2\s(I)
_cod_data_source_file kj2051.cif
_cod_data_source_block I
_cod_original_sg_symbol_H-M 'P 21/n'
_cod_database_code 2213421
_cod_database_fobs_code 2213421

loop_
_symmetry_equiv_pos_as_xyz
'x, y, z'
'-x+1/2, y+1/2, -z+1/2'
'-x, -y, -z'
'x-1/2, -y-1/2, z-1/2'

loop_
_atom_site_type_symbol
_atom_site_label
_atom_site_fract_x
_atom_site_fract_y
_atom_site_fract_z
_atom_site_U_iso_or_equiv
_atom_site_adp_type
_atom_site_calc_flag
_atom_site_refinement_flags
_atom_site_occupancy
Ni Ni1 0.0000 0.0000 0.0000 0.04382(17) Uani d SU 1
P P1 0.71262(8) 0.85014(5) 0.16816(4) 0.0472(2) Uani d . 1
S S1 0.09417(8) 0.09747(6) 0.08059(4) 0.0601(2) Uani d U 1
S S2 0.17963(8) -0.09001(5) 0.03927(4) 0.0543(2) Uani d . 1
N N1 0.0244(3) 0.3313(2) 0.14578(16) 0.0726(7) Uani d U 1
N N2 0.3221(3) -0.3185(2) 0.00175(18) 0.0836(9) Uani d U 1
C C1 0.0024(3) 0.2666(2) 0.11185(16) 0.0567(6) Uani d U 1
C C2 -0.0268(3) 0.1870(2) 0.06848(15) 0.0507(6) Uani d U 1
C C3 0.1457(3) -0.1837(2) -0.01717(15) 0.0524(6) Uani d U 1
C C4 0.2437(3) -0.2583(2) -0.00691(17) 0.0602(7) Uani d U 1
C C5 0.9392(4) 0.6951(3) 0.08592(19) 0.0689(7) Uani d U 1
H H5 1.0107 0.7389 0.0976 0.083 Uiso calc R 1
C C6 0.9776(5) 0.6048(3) 0.0796(2) 0.0817(8) Uani d U 1
H H6 1.0745 0.5883 0.0867 0.098 Uiso calc R 1
C C7 0.8731(5) 0.5398(3) 0.0630(2) 0.0860(8) Uani d U 1
H H7 0.8992 0.4791 0.0594 0.103 Uiso calc R 1
C C8 0.7315(5) 0.5638(3) 0.0516(2) 0.0863(8) Uani d U 1
H H8 0.6608 0.5194 0.0401 0.104 Uiso calc R 1
C C9 0.6917(4) 0.6544(3) 0.0572(2) 0.0767(8) Uani d U 1
H H9 0.5945 0.6705 0.0490 0.092 Uiso calc R 1
C C10 0.7960(3) 0.7205(2) 0.07501(16) 0.0610(6) Uani d U 1
C C11 0.7531(4) 0.8188(2) 0.08065(16) 0.0617(7) Uani d U 1
H H11A 0.6688 0.8308 0.0447 0.074 Uiso calc R 1
H H11B 0.8309 0.8571 0.0698 0.074 Uiso calc R 1
C C12 1.0078(3) 0.8754(2) 0.21253(18) 0.0578(6) Uani d U 1
H H12 1.0159 0.8784 0.1641 0.069 Uiso calc R 1
C C13 1.1286(3) 0.8868(2) 0.2650(2) 0.0653(7) Uani d U 1
H H13 1.2186 0.8956 0.2515 0.078 Uiso calc R 1
C C14 1.1172(4) 0.8852(2) 0.3361(2) 0.0694(7) Uani d U 1
H H14 1.1990 0.8931 0.3707 0.083 Uiso calc R 1
C C15 0.9853(4) 0.8720(2) 0.35666(19) 0.0669(7) Uani d U 1
H H15 0.9777 0.8725 0.4052 0.080 Uiso calc R 1
C C16 0.8640(3) 0.8581(2) 0.30593(17) 0.0584(6) Uani d U 1
H H16 0.7751 0.8479 0.3202 0.070 Uiso calc R 1
C C17 0.8745(3) 0.8594(2) 0.23325(16) 0.0510(6) Uani d U 1
C C18 0.6183(4) 1.0140(2) 0.1030(2) 0.0703(7) Uani d U 1
H H18 0.6650 0.9969 0.0653 0.084 Uiso calc R 1
C C19 0.5460(4) 1.0968(3) 0.1017(2) 0.0792(8) Uani d U 1
H H19 0.5458 1.1359 0.0629 0.095 Uiso calc R 1
C C20 0.4756(4) 1.1214(3) 0.1563(2) 0.0786(8) Uani d U 1
H H20 0.4257 1.1763 0.1539 0.094 Uiso calc R 1
C C21 0.4778(4) 1.0661(2) 0.2145(2) 0.0744(7) Uani d U 1
H H21 0.4305 1.0837 0.2519 0.089 Uiso calc R 1
C C22 0.5501(4) 0.9838(2) 0.2180(2) 0.0644(7) Uani d U 1
H H22 0.5522 0.9463 0.2578 0.077 Uiso calc R 1
C C23 0.6193(3) 0.9575(2) 0.16196(18) 0.0572(6) Uani d U 1
C C24 0.4480(3) 0.7734(2) 0.17503(16) 0.0545(6) Uani d U 1
H H24 0.4090 0.8246 0.1499 0.065 Uiso calc R 1
C C25 0.3591(3) 0.7053(2) 0.19190(18) 0.0625(7) Uani d U 1
H H25 0.2596 0.7105 0.1782 0.075 Uiso calc R 1
C C26 0.4156(4) 0.6299(2) 0.22854(19) 0.0655(7) Uani d U 1
H H26 0.3545 0.5844 0.2400 0.079 Uiso calc R 1
C C27 0.5628(4) 0.6212(2) 0.24860(19) 0.0651(7) Uani d U 1
H H27 0.6010 0.5696 0.2733 0.078 Uiso calc R 1
C C28 0.6530(3) 0.6886(2) 0.23222(17) 0.0578(6) Uani d U 1
H H28 0.7525 0.6826 0.2457 0.069 Uiso calc R 1
C C29 0.5967(3) 0.76547(19) 0.19574(15) 0.0488(6) Uani d U 1

loop_
_atom_site_aniso_label
_atom_site_aniso_U_11
_atom_site_aniso_U_22
_atom_site_aniso_U_33
_atom_site_aniso_U_12
_atom_site_aniso_U_13
_atom_site_aniso_U_23
Ni1 0.0415(3) 0.0562(3) 0.0348(3) 0.0038(2) 0.00948(19) 0.00040(19)
P1 0.0487(4) 0.0508(4) 0.0436(4) 0.0054(3) 0.0128(3) 0.0076(3)
S1 0.0543(4) 0.0701(5) 0.0516(4) 0.0119(4) -0.0042(3) -0.0112(3)
S2 0.0483(4) 0.0646(5) 0.0478(4) 0.0083(3) 0.0010(3) -0.0056(3)
N1 0.0767(18) 0.0715(18) 0.0669(17) 0.0032(14) 0.0042(14) -0.0129(14)
N2 0.0759(19) 0.087(2) 0.083(2) 0.0262(17) -0.0008(15) -0.0105(16)
C1 0.0550(14) 0.0654(16) 0.0491(14) 0.0039(12) 0.0068(11) -0.0031(12)
C2 0.0502(13) 0.0606(15) 0.0425(13) 0.0035(12) 0.0110(11) -0.0014(11)
C3 0.0505(14) 0.0629(15) 0.0452(13) 0.0059(12) 0.0119(11) -0.0021(12)
C4 0.0565(14) 0.0702(16) 0.0528(14) 0.0092(13) 0.0055(12) -0.0068(13)
C5 0.0686(14) 0.0747(15) 0.0673(14) 0.0006(13) 0.0225(13) -0.0119(13)
C6 0.0843(17) 0.0817(17) 0.0815(16) 0.0076(14) 0.0212(14) -0.0141(15)
C7 0.0985(18) 0.0780(17) 0.0839(17) -0.0002(15) 0.0224(16) -0.0139(15)
C8 0.0939(17) 0.0829(17) 0.0844(17) -0.0162(15) 0.0215(15) -0.0175(15)
C9 0.0752(16) 0.0844(16) 0.0721(15) -0.0089(14) 0.0167(13) -0.0162(14)
C10 0.0648(13) 0.0722(14) 0.0495(12) -0.0015(11) 0.0205(11) -0.0059(11)
C11 0.0695(16) 0.0730(17) 0.0449(14) 0.0052(14) 0.0164(12) 0.0040(13)
C12 0.0521(13) 0.0570(13) 0.0679(14) 0.0009(11) 0.0204(11) -0.0047(12)
C13 0.0513(13) 0.0620(14) 0.0840(16) 0.0002(12) 0.0152(12) -0.0093(13)
C14 0.0584(14) 0.0668(15) 0.0797(16) 0.0022(13) 0.0017(13) -0.0066(13)
C15 0.0627(14) 0.0709(15) 0.0649(15) 0.0014(13) 0.0044(12) 0.0007(13)
C16 0.0537(13) 0.0654(14) 0.0573(13) 0.0013(12) 0.0128(11) 0.0038(12)
C17 0.0467(12) 0.0524(13) 0.0561(13) 0.0036(10) 0.0151(10) 0.0021(11)
C18 0.0670(15) 0.0613(14) 0.0812(16) 0.0025(12) 0.0082(13) 0.0232(13)
C19 0.0724(16) 0.0615(15) 0.0989(18) 0.0009(13) -0.0006(14) 0.0258(14)
C20 0.0642(15) 0.0558(14) 0.1109(19) 0.0050(13) 0.0002(14) 0.0105(14)
C21 0.0642(15) 0.0582(14) 0.1013(18) 0.0064(13) 0.0151(14) 0.0012(14)
C22 0.0605(14) 0.0531(13) 0.0822(16) 0.0057(12) 0.0189(13) 0.0065(12)
C23 0.0525(13) 0.0493(13) 0.0708(15) 0.0030(11) 0.0130(11) 0.0138(12)
C24 0.0517(12) 0.0529(13) 0.0569(13) 0.0023(11) 0.0026(11) 0.0018(11)
C25 0.0543(13) 0.0606(14) 0.0707(15) -0.0036(12) 0.0049(12) -0.0019(12)
C26 0.0637(14) 0.0567(14) 0.0767(15) -0.0065(12) 0.0135(13) 0.0019(12)
C27 0.0662(14) 0.0537(13) 0.0757(15) 0.0027(12) 0.0124(13) 0.0106(12)
C28 0.0543(13) 0.0534(13) 0.0656(14) 0.0071(11) 0.0099(11) 0.0097(11)
C29 0.0486(12) 0.0481(12) 0.0499(12) 0.0039(10) 0.0090(10) 0.0040(10)

loop_
_atom_type_symbol
_atom_type_description
_atom_type_scat_dispersion_real
_atom_type_scat_dispersion_imag
_atom_type_scat_source
C C 0.0033 0.0016 'International Tables Vol C Tables 4.2.6.8 and 6.1.1.4'
H H 0.0000 0.0000 'International Tables Vol C Tables 4.2.6.8 and 6.1.1.4'
N N 0.0061 0.0033 'International Tables Vol C Tables 4.2.6.8 and 6.1.1.4'
P P 0.1023 0.0942 'International Tables Vol C Tables 4.2.6.8 and 6.1.1.4'
S S 0.1246 0.1234 'International Tables Vol C Tables 4.2.6.8 and 6.1.1.4'
Ni Ni 0.3393 1.1124 'International Tables Vol C Tables 4.2.6.8 and 6.1.1.4'

loop_
_geom_angle_atom_site_label_1
_geom_angle_atom_site_label_2
_geom_angle_atom_site_label_3
_geom_angle_site_symmetry_1
_geom_angle_site_symmetry_3
_geom_angle
S1 Ni1 S1 . 3 180.00(4)
S1 Ni1 S2 . . 87.60(3)
S1 Ni1 S2 3 . 92.40(3)
S1 Ni1 S2 . 3 92.40(3)
S1 Ni1 S2 3 3 87.60(3)
S2 Ni1 S2 . 3 180.00(6)
C29 P1 C17 . . 109.94(13)
C29 P1 C23 . . 108.42(13)
C17 P1 C23 . . 109.06(15)
C29 P1 C11 . . 108.50(15)
C17 P1 C11 . . 111.25(14)
C23 P1 C11 . . 109.62(15)
C2 S1 Ni1 . . 103.05(10)
C3 S2 Ni1 . . 102.62(10)
N1 C1 C2 . . 178.9(4)
C3 C2 C1 3 . 119.9(3)
C3 C2 S1 3 . 121.0(2)
C1 C2 S1 . . 119.1(2)
C2 C3 C4 3 . 120.6(3)
C2 C3 S2 3 . 120.9(2)
C4 C3 S2 . . 118.5(2)
N2 C4 C3 . . 179.5(4)
C10 C5 C6 . . 120.5(4)
C10 C5 H5 . . 119.7
C6 C5 H5 . . 119.7
C7 C6 C5 . . 120.1(4)
C7 C6 H6 . . 120.0
C5 C6 H6 . . 120.0
C8 C7 C6 . . 120.2(4)
C8 C7 H7 . . 119.9
C6 C7 H7 . . 119.9
C7 C8 C9 . . 120.2(4)
C7 C8 H8 . . 119.9
C9 C8 H8 . . 119.9
C10 C9 C8 . . 120.2(4)
C10 C9 H9 . . 119.9
C8 C9 H9 . . 119.9
C5 C10 C9 . . 118.8(3)
C5 C10 C11 . . 121.0(3)
C9 C10 C11 . . 120.3(3)
C10 C11 P1 . . 113.9(2)
C10 C11 H11A . . 108.8
P1 C11 H11A . . 108.8
C10 C11 H11B . . 108.8
P1 C11 H11B . . 108.8
H11A C11 H11B . . 107.7
C13 C12 C17 . . 119.1(3)
C13 C12 H12 . . 120.4
C17 C12 H12 . . 120.4
C14 C13 C12 . . 120.9(3)
C14 C13 H13 . . 119.6
C12 C13 H13 . . 119.6
C13 C14 C15 . . 120.1(3)
C13 C14 H14 . . 119.9
C15 C14 H14 . . 119.9
C14 C15 C16 . . 120.4(3)
C14 C15 H15 . . 119.8
C16 C15 H15 . . 119.8
C15 C16 C17 . . 120.0(3)
C15 C16 H16 . . 120.0
C17 C16 H16 . . 120.0
C12 C17 C16 . . 119.5(3)
C12 C17 P1 . . 121.3(2)
C16 C17 P1 . . 119.0(2)
C23 C18 C19 . . 118.5(4)
C23 C18 H18 . . 120.8
C19 C18 H18 . . 120.8
C20 C19 C18 . . 120.9(4)
C20 C19 H19 . . 119.5
C18 C19 H19 . . 119.5
C19 C20 C21 . . 120.5(4)
C19 C20 H20 . . 119.8
C21 C20 H20 . . 119.8
C20 C21 C22 . . 120.1(4)
C20 C21 H21 . . 120.0
C22 C21 H21 . . 120.0
C21 C22 C23 . . 119.8(3)
C21 C22 H22 . . 120.1
C23 C22 H22 . . 120.1
C22 C23 C18 . . 120.3(3)
C22 C23 P1 . . 118.7(2)
C18 C23 P1 . . 121.0(3)
C25 C24 C29 . . 119.5(3)
C25 C24 H24 . . 120.2
C29 C24 H24 . . 120.2
C26 C25 C24 . . 120.5(3)
C26 C25 H25 . . 119.7
C24 C25 H25 . . 119.7
C25 C26 C27 . . 120.3(3)
C25 C26 H26 . . 119.9
C27 C26 H26 . . 119.9
C28 C27 C26 . . 120.0(3)
C28 C27 H27 . . 120.0
C26 C27 H27 . . 120.0
C27 C28 C29 . . 120.2(3)
C27 C28 H28 . . 119.9
C29 C28 H28 . . 119.9
C28 C29 C24 . . 119.5(3)
C28 C29 P1 . . 120.9(2)
C24 C29 P1 . . 119.4(2)

loop_
_geom_bond_atom_site_label_1
_geom_bond_atom_site_label_2
_geom_bond_site_symmetry_2
_geom_bond_distance
_geom_bond_publ_flag
Ni1 S1 . 2.1684(8) yes
Ni1 S1 3 2.1684(8) ?
Ni1 S2 . 2.1743(7) yes
Ni1 S2 3 2.1743(7) ?
P1 C29 . 1.785(3) ?
P1 C17 . 1.795(3) ?
P1 C23 . 1.798(3) ?
P1 C11 . 1.814(3) ?
S1 C2 . 1.727(3) yes
S2 C3 . 1.737(3) yes
N1 C1 . 1.145(4) ?
N2 C4 . 1.145(4) ?
C1 C2 . 1.428(4) ?
C2 C3 3 1.353(4) ?
C3 C2 3 1.353(4) ?
C3 C4 . 1.423(4) ?
C5 C10 . 1.377(5) ?
C5 C6 . 1.384(5) ?
C5 H5 . 0.9300 ?
C6 C7 . 1.367(6) ?
C6 H6 . 0.9300 ?
C7 C8 . 1.358(6) ?
C7 H7 . 0.9300 ?
C8 C9 . 1.390(6) ?
C8 H8 . 0.9300 ?
C9 C10 . 1.380(5) ?
C9 H9 . 0.9300 ?
C10 C11 . 1.507(5) ?
C11 H11A . 0.9700 ?
C11 H11B . 0.9700 ?
C12 C13 . 1.388(5) ?
C12 C17 . 1.391(4) ?
C12 H12 . 0.9300 ?
C13 C14 . 1.364(5) ?
C13 H13 . 0.9300 ?
C14 C15 . 1.370(5) ?
C14 H14 . 0.9300 ?
C15 C16 . 1.377(4) ?
C15 H15 . 0.9300 ?
C16 C17 . 1.392(4) ?
C16 H16 . 0.9300 ?
C18 C23 . 1.386(5) ?
C18 C19 . 1.391(5) ?
C18 H18 . 0.9300 ?
C19 C20 . 1.361(6) ?
C19 H19 . 0.9300 ?
C20 C21 . 1.363(6) ?
C20 H20 . 0.9300 ?
C21 C22 . 1.381(5) ?
C21 H21 . 0.9300 ?
C22 C23 . 1.384(5) ?
C22 H22 . 0.9300 ?
C24 C25 . 1.373(4) ?
C24 C29 . 1.392(4) ?
C24 H24 . 0.9300 ?
C25 C26 . 1.365(5) ?
C25 H25 . 0.9300 ?
C26 C27 . 1.377(5) ?
C26 H26 . 0.9300 ?
C27 C28 . 1.370(4) ?
C27 H27 . 0.9300 ?
C28 C29 . 1.381(4) ?
C28 H28 . 0.9300 ?

loop_
_geom_hbond_atom_site_label_D
_geom_hbond_atom_site_label_H
_geom_hbond_atom_site_label_A
_geom_hbond_site_symmetry_A
_geom_hbond_distance_DH
_geom_hbond_distance_HA
_geom_hbond_distance_DA
_geom_hbond_angle_DHA
_geom_hbond_publ_flag
C9 H9 N2 1_565 0.93 2.57 3.478(5) 165.0 yes
C20 H20 Cg1 2_655 0.93 3.15 3.852(5) 133 yes
C27 H27 Cg1 2_645 0.93 3.17 3.727(3) 120 yes
